data_4107857
loop_
_publ_author_name
'Maciej A. A. Walczak'
'Peter Wipf'

_publ_section_title
;
 Rhodium(I)-Catalyzed Cycloisomerizations of Bicyclobutanes
;
_journal_name_full 'Journal of the American Chemical Society'
_journal_page_first 6924
_journal_page_last 6925
_journal_paper_doi 10.1021/ja802906k
_journal_volume 130
_journal_year 2008
_chemical_formula_sum 'C20 H21 N O3 S'
_chemical_formula_weight 355.44
_chemical_name_systematic
; 
 ? 
;
_space_group_IT_number 14
_symmetry_cell_setting monoclinic
_symmetry_space_group_name_Hall '-P 2yn'
_symmetry_space_group_name_H-M 'P 1 21/n 1'
_atom_sites_solution_hydrogens geom
_atom_sites_solution_primary direct
_atom_sites_solution_secondary difmap
_audit_creation_method SHELXL-97
_cell_angle_alpha 90.00
_cell_angle_beta 96.864(7)
_cell_angle_gamma 90.00
_cell_formula_units_Z 4
_cell_length_a 5.6851(4)
_cell_length_b 18.5378(17)
_cell_length_c 16.8750(12)
_cell_measurement_temperature 173(2)
_cell_volume 1765.7(2)
_computing_structure_refinement 'SHELXL-97 (Sheldrick, 1997)'
_computing_structure_solution 'SHELXS-97 (Sheldrick, 1990)'
_diffrn_ambient_temperature 173(2)
_diffrn_measured_fraction_theta_full 0.611
_diffrn_measured_fraction_theta_max 0.611
_diffrn_radiation_monochromator graphite
_diffrn_radiation_source 'fine-focus sealed tube'
_diffrn_radiation_type MoK\a
_diffrn_radiation_wavelength 0.71073
_diffrn_reflns_av_R_equivalents 0.0178
_diffrn_reflns_av_sigmaI/netI 0.0479
_diffrn_reflns_limit_h_max 7
_diffrn_reflns_limit_h_min -6
_diffrn_reflns_limit_k_max 3
_diffrn_reflns_limit_k_min -28
_diffrn_reflns_limit_l_max 11
_diffrn_reflns_limit_l_min -24
_diffrn_reflns_number 4812
_diffrn_reflns_theta_full 32.60
_diffrn_reflns_theta_max 32.60
_diffrn_reflns_theta_min 1.64
_exptl_absorpt_coefficient_mu 0.202
_exptl_crystal_density_diffrn 1.337
_exptl_crystal_F_000 752
_refine_diff_density_max 0.326
_refine_diff_density_min -0.244
_refine_diff_density_rms 0.052
_refine_ls_extinction_method none
_refine_ls_goodness_of_fit_ref 0.593
_refine_ls_hydrogen_treatment mixed
_refine_ls_matrix_type full
_refine_ls_number_parameters 227
_refine_ls_number_reflns 3937
_refine_ls_number_restraints 0
_refine_ls_restrained_S_all 0.593
_refine_ls_R_factor_all 0.0598
_refine_ls_R_factor_gt 0.0449
_refine_ls_shift/su_max 0.056
_refine_ls_shift/su_mean 0.001
_refine_ls_structure_factor_coef Fsqd
_refine_ls_weighting_details 'calc w=1/[\s^2^(Fo^2^)+(0.1733P)^2^+0.0000P] where P=(Fo^2^+2Fc^2^)/3'
_refine_ls_weighting_scheme calc
_refine_ls_wR_factor_gt 0.1298
_refine_ls_wR_factor_ref 0.1482
_reflns_number_gt 2824
_reflns_number_total 3937
_reflns_threshold_expression >2sigma(I)
_cod_data_source_file ja802906k-file003.cif
_cod_data_source_block mw7181
_cod_database_code 4107857

loop_
_symmetry_equiv_pos_as_xyz
'x, y, z'
'-x+1/2, y+1/2, -z+1/2'
'-x, -y, -z'
'x-1/2, -y-1/2, z-1/2'

loop_
_atom_site_label
_atom_site_type_symbol
_atom_site_fract_x
_atom_site_fract_y
_atom_site_fract_z
_atom_site_U_iso_or_equiv
_atom_site_adp_type
_atom_site_occupancy
_atom_site_symmetry_multiplicity
_atom_site_calc_flag
_atom_site_refinement_flags
S1 S 0.11874(8) 1.028469(17) 0.69674(3) 0.02702(15) Uani 1 1 d .
O1 O -0.1362(3) 0.81360(6) 0.64739(9) 0.0361(3) Uani 1 1 d .
O2 O 0.1397(3) 1.07471(6) 0.62990(8) 0.0387(4) Uani 1 1 d .
O3 O -0.1080(2) 1.01337(6) 0.72078(10) 0.0412(4) Uani 1 1 d .
N1 N 0.2399(3) 0.95213(6) 0.67713(9) 0.0236(3) Uani 1 1 d .
C1 C 0.1729(3) 0.88537(7) 0.71586(10) 0.0235(4) Uani 1 1 d .
H1 H 0.0434 0.8978 0.7487 0.028 Uiso 1 1 calc R
C2 C 0.0699(3) 0.83075(7) 0.65148(10) 0.0245(4) Uani 1 1 d .
C3 C 0.2320(4) 0.80313(7) 0.59384(11) 0.0274(4) Uani 1 1 d .
H3A H 0.1838 0.7540 0.5754 0.033 Uiso 1 1 calc R
H3B H 0.3974 0.8012 0.6199 0.033 Uiso 1 1 calc R
C4 C 0.2122(4) 0.85537(8) 0.52334(11) 0.0292(4) Uani 1 1 d .
H4 H 0.0644 0.8516 0.4850 0.035 Uiso 1 1 calc R
C5 C 0.4321(4) 0.87813(8) 0.48803(12) 0.0350(5) Uani 1 1 d .
H5A H 0.4182 0.8867 0.4297 0.042 Uiso 1 1 calc R
H5B H 0.5854 0.8575 0.5115 0.042 Uiso 1 1 calc R
C6 C 0.3101(3) 0.93050(7) 0.53812(10) 0.0276(4) Uani 1 1 d .
H6 H 0.2187 0.9699 0.5080 0.033 Uiso 1 1 calc R
C7 C 0.4188(3) 0.94957(7) 0.62079(10) 0.0236(4) Uani 1 1 d .
H7A H 0.5411 0.9134 0.6394 0.028 Uiso 1 1 calc R
H7B H 0.4974 0.9972 0.6198 0.028 Uiso 1 1 calc R
C8 C 0.4845(3) 1.10924(8) 0.76860(12) 0.0295(4) Uani 1 1 d .
H8 H 0.5189 1.1201 0.7162 0.035 Uiso 1 1 calc R
C9 C 0.6273(4) 1.13604(9) 0.83448(14) 0.0366(5) Uani 1 1 d .
H9 H 0.7586 1.1658 0.8266 0.044 Uiso 1 1 calc R
C10 C 0.5819(4) 1.12021(10) 0.91161(14) 0.0402(5) Uani 1 1 d .
C11 C 0.3864(5) 1.07801(10) 0.92137(13) 0.0437(6) Uani 1 1 d .
H11 H 0.3515 1.0673 0.9738 0.052 Uiso 1 1 calc R
C12 C 0.2405(4) 1.05100(9) 0.85645(12) 0.0355(5) Uani 1 1 d .
H12 H 0.1070 1.0222 0.8643 0.043 Uiso 1 1 calc R
C13 C 0.2913(3) 1.06646(7) 0.77994(10) 0.0252(4) Uani 1 1 d .
C14 C 0.7403(5) 1.14993(15) 0.98171(18) 0.0635(8) Uani 1 1 d .
H14A H 0.7381 1.2028 0.9796 0.095 Uiso 1 1 calc R
H14B H 0.9025 1.1327 0.9799 0.095 Uiso 1 1 calc R
H14C H 0.6836 1.1337 1.0314 0.095 Uiso 1 1 calc R
C15 C 0.5656(3) 0.89298(7) 0.80638(10) 0.0257(4) Uani 1 1 d .
H15 H 0.5746 0.9429 0.7943 0.031 Uiso 1 1 calc R
C16 C 0.7427(4) 0.86134(8) 0.85805(11) 0.0320(4) Uani 1 1 d .
H16 H 0.8724 0.8896 0.8812 0.038 Uiso 1 1 calc R
C17 C 0.7325(4) 0.78853(9) 0.87641(12) 0.0391(5) Uani 1 1 d .
H17 H 0.8546 0.7668 0.9119 0.047 Uiso 1 1 calc R
C18 C 0.5426(4) 0.74794(9) 0.84248(13) 0.0419(5) Uani 1 1 d .
H18 H 0.5345 0.6980 0.8546 0.050 Uiso 1 1 calc R
C19 C 0.3651(4) 0.77932(8) 0.79125(12) 0.0354(5) Uani 1 1 d .
H19 H 0.2347 0.7509 0.7689 0.043 Uiso 1 1 calc R
C20 C 0.3740(3) 0.85236(7) 0.77171(10) 0.0243(4) Uani 1 1 d .

loop_
_atom_site_aniso_label
_atom_site_aniso_U_11
_atom_site_aniso_U_22
_atom_site_aniso_U_33
_atom_site_aniso_U_23
_atom_site_aniso_U_13
_atom_site_aniso_U_12
S1 0.0259(3) 0.02353(18) 0.0295(3) -0.00498(12) -0.0054(2) 0.00478(12)
O1 0.0257(9) 0.0373(6) 0.0441(9) -0.0031(5) -0.0007(8) -0.0069(4)
O2 0.0554(11) 0.0267(5) 0.0306(7) 0.0017(4) -0.0092(7) 0.0105(5)
O3 0.0238(9) 0.0401(6) 0.0587(11) -0.0160(6) 0.0003(8) 0.0038(5)
N1 0.0278(9) 0.0197(5) 0.0235(7) -0.0016(4) 0.0041(7) 0.0017(4)
C1 0.0241(10) 0.0241(6) 0.0220(8) -0.0017(5) 0.0014(8) -0.0028(5)
C2 0.0241(10) 0.0221(6) 0.0260(8) 0.0019(5) -0.0026(8) -0.0025(5)
C3 0.0315(11) 0.0226(6) 0.0275(9) -0.0025(5) 0.0012(9) -0.0035(5)
C4 0.0345(12) 0.0289(7) 0.0226(8) -0.0027(5) -0.0034(9) -0.0040(6)
C5 0.0465(14) 0.0330(7) 0.0273(10) -0.0036(6) 0.0120(11) -0.0039(6)
C6 0.0354(12) 0.0245(6) 0.0219(8) 0.0006(5) 0.0001(9) 0.0000(5)
C7 0.0253(10) 0.0217(6) 0.0229(8) -0.0003(5) -0.0006(8) -0.0019(5)
C8 0.0298(12) 0.0279(7) 0.0311(10) -0.0056(6) 0.0044(9) 0.0014(6)
C9 0.0270(12) 0.0363(8) 0.0454(13) -0.0138(7) -0.0001(11) 0.0005(6)
C10 0.0347(14) 0.0442(9) 0.0375(12) -0.0164(7) -0.0127(11) 0.0150(7)
C11 0.0556(18) 0.0483(10) 0.0261(10) -0.0047(7) 0.0000(12) 0.0098(9)
C12 0.0413(14) 0.0355(8) 0.0302(10) -0.0029(6) 0.0068(11) -0.0005(7)
C13 0.0262(11) 0.0225(6) 0.0259(8) -0.0049(5) -0.0018(8) 0.0045(5)
C14 0.052(2) 0.0817(16) 0.0498(16) -0.0316(12) -0.0234(15) 0.0179(12)
C15 0.0267(11) 0.0259(6) 0.0235(8) 0.0007(5) -0.0009(8) -0.0015(5)
C16 0.0326(12) 0.0351(8) 0.0264(9) 0.0030(6) -0.0049(9) -0.0023(6)
C17 0.0478(15) 0.0365(8) 0.0298(10) 0.0098(6) -0.0079(11) 0.0024(7)
C18 0.0600(16) 0.0268(7) 0.0349(10) 0.0087(6) -0.0112(11) -0.0042(7)
C19 0.0457(14) 0.0277(7) 0.0300(10) 0.0043(6) -0.0075(10) -0.0096(6)
C20 0.0272(11) 0.0261(6) 0.0191(8) 0.0006(5) 0.0009(8) -0.0021(5)

loop_
_atom_type_symbol
_atom_type_description
_atom_type_scat_dispersion_real
_atom_type_scat_dispersion_imag
_atom_type_scat_source
C C 0.0033 0.0016 'International Tables Vol C Tables 4.2.6.8 and 6.1.1.4'
H H 0.0000 0.0000 'International Tables Vol C Tables 4.2.6.8 and 6.1.1.4'
N N 0.0061 0.0033 'International Tables Vol C Tables 4.2.6.8 and 6.1.1.4'
O O 0.0106 0.0060 'International Tables Vol C Tables 4.2.6.8 and 6.1.1.4'
S S 0.1246 0.1234 'International Tables Vol C Tables 4.2.6.8 and 6.1.1.4'

loop_
_geom_angle_atom_site_label_1
_geom_angle_atom_site_label_2
_geom_angle_atom_site_label_3
_geom_angle
O3 S1 O2 120.33(10)
O3 S1 N1 107.86(7)
O2 S1 N1 106.47(7)
O3 S1 C13 106.76(9)
O2 S1 C13 107.31(8)
N1 S1 C13 107.54(8)
C1 N1 C7 119.67(11)
C1 N1 S1 120.25(11)
C7 N1 S1 120.09(9)
N1 C1 C20 113.49(13)
N1 C1 C2 109.56(13)
C20 C1 C2 111.42(12)
O1 C2 C3 122.51(16)
O1 C2 C1 119.69(15)
C3 C2 C1 117.76(15)
C2 C3 C4 107.07(13)
C5 C4 C6 60.03(11)
C5 C4 C3 119.86(18)
C6 C4 C3 117.70(15)
C4 C5 C6 60.04(11)
C7 C6 C4 118.31(13)
C7 C6 C5 120.48(17)
C4 C6 C5 59.93(11)
N1 C7 C6 111.64(15)
C13 C8 C9 119.43(17)
C8 C9 C10 121.28(19)
C11 C10 C9 118.2(2)
C11 C10 C14 121.8(2)
C9 C10 C14 120.0(2)
C12 C11 C10 121.53(19)
C11 C12 C13 119.32(19)
C8 C13 C12 120.24(18)
C8 C13 S1 119.59(13)
C12 C13 S1 120.10(14)
C16 C15 C20 120.64(14)
C15 C16 C17 120.49(18)
C16 C17 C18 119.22(19)
C19 C18 C17 120.50(15)
C18 C19 C20 120.90(17)
C15 C20 C19 118.25(17)
C15 C20 C1 122.33(13)
C19 C20 C1 119.40(15)

loop_
_geom_bond_atom_site_label_1
_geom_bond_atom_site_label_2
_geom_bond_distance
S1 O3 1.4246(14)
S1 O2 1.4329(13)
S1 N1 1.6251(12)
S1 C13 1.7610(18)
O1 C2 1.208(2)
N1 C1 1.4709(18)
N1 C7 1.474(2)
C1 C20 1.521(2)
C1 C2 1.548(2)
C2 C3 1.507(2)
C3 C4 1.528(2)
C4 C5 1.508(3)
C4 C6 1.509(2)
C5 C6 1.509(2)
C6 C7 1.499(2)
C8 C13 1.386(2)
C8 C9 1.388(3)
C9 C10 1.388(3)
C10 C11 1.385(3)
C10 C14 1.503(3)
C11 C12 1.386(3)
C12 C13 1.386(3)
C15 C16 1.381(3)
C15 C20 1.394(2)
C16 C17 1.388(2)
C17 C18 1.383(3)
C18 C19 1.377(3)
C19 C20 1.396(2)
